data_4126854
loop_
_publ_author_name
'Zhang, Bin'
'Baker, Peter J.'
'Zhang, Yan'
'Wang, Dongwei'
'Wang, Zheming'
'Su, Shaokui'
'Zhu, Daoben'
'Pratt, Francis L.'

_publ_section_title
;
 A Quantum Spin Liquid from a Three-Dimensional Copper-Oxalate-Framework.
;
_journal_name_full 'Journal of the American Chemical Society'
_journal_paper_doi 10.1021/jacs.7b11179
_journal_year 2017
_chemical_formula_sum 'C18 H32 Cu2 N2 O12'
_chemical_formula_weight 595.53
_space_group_crystal_system monoclinic
_space_group_IT_number 14
_space_group_name_Hall '-P 2ybc'
_space_group_name_H-M_alt 'P 1 21/c 1'
_symmetry_space_group_name_Hall '-P 2ybc'
_symmetry_space_group_name_H-M 'P 1 21/c 1'
_atom_sites_solution_hydrogens geom
_audit_creation_method SHELXL-2014/7
_cell_angle_alpha 90
_cell_angle_beta 107.6025(4)
_cell_angle_gamma 90
_cell_formula_units_Z 4
_cell_length_a 8.69260(10)
_cell_length_b 34.1564(4)
_cell_length_c 8.59560(10)
_cell_measurement_reflns_used 39575
_cell_measurement_temperature 115(2)
_cell_measurement_theta_max 27.485
_cell_measurement_theta_min 3.395
_cell_volume 2432.61(5)
_computing_cell_refinement 'HKL Scalepack (Otwinowski & Minor 1997)'
_computing_data_collection 'Collect (Nonius BV, 1997-2000)'
_computing_data_reduction 'Denzo and Scalepak (Otwinowski & Minor, 1997)'
_computing_structure_refinement 'SHELXL-2014/7 (Sheldrick, 2014)'
_computing_structure_solution 'SHELXS-97 (Sheldrick, 1990)'
_diffrn_ambient_temperature 115(2)
_diffrn_measured_fraction_theta_full 0.995
_diffrn_measured_fraction_theta_max 0.993
_diffrn_measurement_device_type KappaCCD
_diffrn_measurement_method CCD
_diffrn_radiation_monochromator graphite
_diffrn_radiation_source 'fine-focus sealed tube'
_diffrn_radiation_type MoK\a
_diffrn_radiation_wavelength 0.71073
_diffrn_reflns_av_R_equivalents 0.0363
_diffrn_reflns_av_unetI/netI 0.0255
_diffrn_reflns_Laue_measured_fraction_full 0.995
_diffrn_reflns_Laue_measured_fraction_max 0.993
_diffrn_reflns_limit_h_max 11
_diffrn_reflns_limit_h_min -11
_diffrn_reflns_limit_k_max 44
_diffrn_reflns_limit_k_min -44
_diffrn_reflns_limit_l_max 11
_diffrn_reflns_limit_l_min -11
_diffrn_reflns_number 29570
_diffrn_reflns_point_group_measured_fraction_full 0.995
_diffrn_reflns_point_group_measured_fraction_max 0.993
_diffrn_reflns_theta_full 25.242
_diffrn_reflns_theta_max 27.543
_diffrn_reflns_theta_min 3.425
_exptl_absorpt_coefficient_mu 1.811
_exptl_absorpt_correction_T_max 0.675
_exptl_absorpt_correction_T_min 0.607
_exptl_absorpt_correction_type multi-scan
_exptl_absorpt_process_details
;
multi-scan from symmetry-related measurements 
 Sortav (Blessing 1995)
;
_exptl_crystal_colour blue
_exptl_crystal_density_diffrn 1.626
_exptl_crystal_description diamond
_exptl_crystal_F_000 1232
_exptl_crystal_size_max 0.480
_exptl_crystal_size_mid 0.350
_exptl_crystal_size_min 0.220
_refine_diff_density_max 0.447
_refine_diff_density_min -0.438
_refine_diff_density_rms 0.064
_refine_ls_extinction_coef 0.0025(4)
_refine_ls_extinction_expression Fc^*^=kFc[1+0.001xFc^2^\l^3^/sin(2\q)]^-1/4^
_refine_ls_extinction_method 'SHELXL-2014/7 (Sheldrick 2014'
_refine_ls_goodness_of_fit_ref 1.073
_refine_ls_hydrogen_treatment constr
_refine_ls_matrix_type full
_refine_ls_number_parameters 318
_refine_ls_number_reflns 5570
_refine_ls_number_restraints 0
_refine_ls_restrained_S_all 1.073
_refine_ls_R_factor_all 0.0352
_refine_ls_R_factor_gt 0.0294
_refine_ls_shift/su_max 0.001
_refine_ls_shift/su_mean 0.000
_refine_ls_structure_factor_coef Fsqd
_refine_ls_weighting_details 'w=1/[\s^2^(Fo^2^)+(0.0334P)^2^+2.0829P] where P=(Fo^2^+2Fc^2^)/3'
_refine_ls_weighting_scheme calc
_refine_ls_wR_factor_gt 0.0760
_refine_ls_wR_factor_ref 0.0780
_reflns_Friedel_coverage 0.000
_reflns_number_gt 4949
_reflns_number_total 5570
_reflns_threshold_expression 'I > 2\s(I)'
_cod_data_source_file CCDC1019158-115K.cif
_cod_data_source_block 115K
_cod_database_code 4126854
_shelx_shelxl_version_number 2014/7
_shelx_space_group_comment
;
The symmetry employed for this shelxl refinement is uniquely defined
by the following loop, which should always be used as a source of
symmetry information in preference to the above space-group names.
They are only intended as comments.
;
_shelx_estimated_absorpt_t_min 0.477
_shelx_estimated_absorpt_t_max 0.691

loop_
_space_group_symop_operation_xyz
'x, y, z'
'-x, y+1/2, -z+1/2'
'-x, -y, -z'
'x, -y-1/2, z-1/2'

loop_
_atom_site_label
_atom_site_type_symbol
_atom_site_fract_x
_atom_site_fract_y
_atom_site_fract_z
_atom_site_U_iso_or_equiv
_atom_site_adp_type
_atom_site_occupancy
_atom_site_site_symmetry_order
_atom_site_calc_flag
_atom_site_refinement_flags_posn
_atom_site_refinement_flags_adp
_atom_site_refinement_flags_occupancy
_atom_site_disorder_assembly
_atom_site_disorder_group
Cu1 Cu 0.74841(3) 0.20344(2) 0.47899(3) 0.01571(8) Uani 1 1 d . . . . .
Cu2 Cu 0.73767(3) 0.04553(2) 0.49829(3) 0.01524(8) Uani 1 1 d . . . . .
O1 O 0.89598(16) 0.15353(4) 0.60962(16) 0.0177(3) Uani 1 1 d . . . . .
O2 O 0.84743(16) 0.09004(4) 0.62837(16) 0.0174(3) Uani 1 1 d . . . . .
O3 O 0.62062(17) 0.16002(4) 0.35709(16) 0.0202(3) Uani 1 1 d . . . . .
O4 O 0.61134(16) 0.09508(4) 0.33619(16) 0.0198(3) Uani 1 1 d . . . . .
O5 O 0.62325(16) 0.20576(4) 0.63985(17) 0.0188(3) Uani 1 1 d . . . . .
O6 O 0.58553(17) 0.24813(4) 0.82180(18) 0.0235(3) Uani 1 1 d . . . . .
O7 O 0.87358(16) 0.24633(4) 0.61316(17) 0.0197(3) Uani 1 1 d . . . . .
O8 O 0.85748(16) 0.28756(4) 0.80797(16) 0.0197(3) Uani 1 1 d . . . . .
O9 O 0.90551(16) 0.04094(4) 0.38551(16) 0.0175(3) Uani 1 1 d . . . . .
O10 O 1.08821(17) 0.00021(4) 0.34207(17) 0.0215(3) Uani 1 1 d . . . . .
O11 O 0.56945(16) 0.04237(4) 0.61234(16) 0.0180(3) Uani 1 1 d . . . . .
O12 O 0.37793(16) 0.00019(4) 0.62780(16) 0.0191(3) Uani 1 1 d . . . . .
C1 C 0.8177(2) 0.12317(5) 0.5615(2) 0.0150(4) Uani 1 1 d . . . . .
C2 C 0.6693(2) 0.12592(5) 0.4040(2) 0.0156(4) Uani 1 1 d . . . . .
C3 C 0.8102(2) 0.25863(5) 0.7172(2) 0.0163(4) Uani 1 1 d . . . . .
C4 C 0.6591(2) 0.23604(5) 0.7299(2) 0.0175(4) Uani 1 1 d . . . . .
C5 C 0.9998(2) 0.01142(5) 0.4213(2) 0.0157(4) Uani 1 1 d . . . . .
C6 C 0.4847(2) 0.01231(5) 0.5690(2) 0.0156(4) Uani 1 1 d . . . . .
N1 N 0.8960(2) 0.08022(5) 0.0988(2) 0.0219(4) Uani 1 1 d . . . . .
H1 H 0.9130 0.0665 0.2054 0.026 Uiso 1 1 calc R U . . .
C7 C 0.9013(3) 0.12336(6) 0.1352(3) 0.0270(5) Uani 1 1 d . . . . .
H7A H 1.0011 0.1291 0.2248 0.032 Uiso 1 1 calc R U . . .
H7B H 0.8085 0.1300 0.1743 0.032 Uiso 1 1 calc R U . . .
C8 C 0.8967(3) 0.14937(6) -0.0089(3) 0.0319(5) Uani 1 1 d . . . . .
H8A H 0.9005 0.1769 0.0244 0.048 Uiso 1 1 calc R U . . .
H8B H 0.9898 0.1435 -0.0469 0.048 Uiso 1 1 calc R U . . .
H8C H 0.7969 0.1445 -0.0974 0.048 Uiso 1 1 calc R U . . .
C9 C 1.0284(3) 0.06666(6) 0.0329(3) 0.0267(5) Uani 1 1 d . . . . .
H9A H 1.0113 0.0782 -0.0767 0.032 Uiso 1 1 calc R U . . .
H9B H 1.0220 0.0378 0.0202 0.032 Uiso 1 1 calc R U . . .
C10 C 1.1948(3) 0.07757(7) 0.1404(3) 0.0377(6) Uani 1 1 d . . . . .
H10A H 1.2757 0.0680 0.0913 0.056 Uiso 1 1 calc R U . . .
H10B H 1.2030 0.1061 0.1515 0.056 Uiso 1 1 calc R U . . .
H10C H 1.2137 0.0657 0.2484 0.056 Uiso 1 1 calc R U . . .
C11 C 0.7312(3) 0.06830(7) -0.0083(3) 0.0284(5) Uani 1 1 d . . . . .
H11A H 0.7156 0.0782 -0.1202 0.034 Uiso 1 1 calc R U . . .
H11B H 0.6482 0.0806 0.0333 0.034 Uiso 1 1 calc R U . . .
C12 C 0.7077(3) 0.02458(7) -0.0144(3) 0.0381(6) Uani 1 1 d . . . . .
H12A H 0.5991 0.0183 -0.0853 0.057 Uiso 1 1 calc R U . . .
H12B H 0.7880 0.0123 -0.0578 0.057 Uiso 1 1 calc R U . . .
H12C H 0.7206 0.0147 0.0958 0.057 Uiso 1 1 calc R U . . .
N2 N 0.3389(2) 0.17110(5) 0.6478(2) 0.0238(4) Uani 1 1 d . . . . .
H2 H 0.4406 0.1857 0.6554 0.029 Uiso 1 1 calc R U . . .
C13 C 0.2945(3) 0.18125(7) 0.7978(3) 0.0308(5) Uani 1 1 d . . . . .
H13A H 0.1897 0.1689 0.7912 0.037 Uiso 1 1 calc R U . . .
H13B H 0.2806 0.2100 0.8017 0.037 Uiso 1 1 calc R U . . .
C14 C 0.4188(4) 0.16818(10) 0.9533(3) 0.0521(8) Uani 1 1 d . . . . .
H14A H 0.3834 0.1756 1.0472 0.078 Uiso 1 1 calc R U . . .
H14B H 0.4314 0.1397 0.9516 0.078 Uiso 1 1 calc R U . . .
H14C H 0.5224 0.1808 0.9621 0.078 Uiso 1 1 calc R U . . .
C15 C 0.3760(3) 0.12875(7) 0.6339(4) 0.0370(6) Uani 1 1 d . . . . .
H15A H 0.4725 0.1218 0.7256 0.044 Uiso 1 1 calc R U . . .
H15B H 0.4035 0.1248 0.5314 0.044 Uiso 1 1 calc R U . . .
C16 C 0.2405(3) 0.10106(7) 0.6352(4) 0.0423(7) Uani 1 1 d . . . . .
H16A H 0.2745 0.0740 0.6257 0.063 Uiso 1 1 calc R U . . .
H16B H 0.2142 0.1041 0.7376 0.063 Uiso 1 1 calc R U . . .
H16C H 0.1451 0.1071 0.5431 0.063 Uiso 1 1 calc R U . . .
C17 C 0.2131(3) 0.18673(9) 0.4998(3) 0.0437(7) Uani 1 1 d . . . . .
H17A H 0.1203 0.1685 0.4744 0.052 Uiso 0.644(6) 1 calc R U P A 1
H17B H 0.1751 0.2120 0.5307 0.052 Uiso 0.644(6) 1 calc R U P A 1
H17C H 0.2090 0.1693 0.4067 0.052 Uiso 0.356(6) 1 calc R U P A 2
H17D H 0.1070 0.1850 0.5198 0.052 Uiso 0.356(6) 1 calc R U P A 2
C181 C 0.2533(4) 0.19297(11) 0.3520(4) 0.0306(10) Uani 0.644(6) 1 d . . P A 1
H18A H 0.1588 0.2032 0.2678 0.046 Uiso 0.644(6) 1 calc R U P A 1
H18B H 0.3419 0.2119 0.3719 0.046 Uiso 0.644(6) 1 calc R U P A 1
H18C H 0.2868 0.1681 0.3152 0.046 Uiso 0.644(6) 1 calc R U P A 1
C182 C 0.2321(8) 0.2235(2) 0.4548(10) 0.046(3) Uani 0.356(6) 1 d . . P A 2
H18D H 0.1430 0.2302 0.3574 0.070 Uiso 0.356(6) 1 calc R U P A 2
H18E H 0.2323 0.2414 0.5437 0.070 Uiso 0.356(6) 1 calc R U P A 2
H18F H 0.3347 0.2256 0.4301 0.070 Uiso 0.356(6) 1 calc R U P A 2

loop_
_atom_site_aniso_label
_atom_site_aniso_U_11
_atom_site_aniso_U_22
_atom_site_aniso_U_33
_atom_site_aniso_U_23
_atom_site_aniso_U_13
_atom_site_aniso_U_12
Cu1 0.01790(13) 0.01302(13) 0.01715(13) -0.00047(8) 0.00673(9) -0.00088(8)
Cu2 0.01664(13) 0.01287(13) 0.01709(13) -0.00043(8) 0.00643(9) -0.00179(8)
O1 0.0181(6) 0.0151(6) 0.0193(7) 0.0000(5) 0.0049(5) -0.0026(5)
O2 0.0186(7) 0.0143(6) 0.0178(6) 0.0021(5) 0.0032(5) -0.0008(5)
O3 0.0224(7) 0.0151(7) 0.0200(7) -0.0006(5) 0.0017(5) 0.0019(5)
O4 0.0210(7) 0.0161(7) 0.0203(7) -0.0020(5) 0.0031(5) -0.0013(5)
O5 0.0188(7) 0.0173(7) 0.0219(7) -0.0036(5) 0.0085(5) -0.0051(5)
O6 0.0230(7) 0.0233(7) 0.0281(8) -0.0052(6) 0.0136(6) -0.0028(6)
O7 0.0196(7) 0.0182(7) 0.0241(7) -0.0030(5) 0.0108(6) -0.0043(5)
O8 0.0227(7) 0.0178(7) 0.0200(7) -0.0031(5) 0.0085(6) -0.0056(5)
O9 0.0171(6) 0.0166(6) 0.0195(7) 0.0049(5) 0.0065(5) 0.0014(5)
O10 0.0243(7) 0.0221(7) 0.0213(7) 0.0046(6) 0.0117(6) 0.0040(6)
O11 0.0185(7) 0.0161(7) 0.0208(7) -0.0036(5) 0.0080(5) -0.0038(5)
O12 0.0211(7) 0.0182(7) 0.0210(7) -0.0031(5) 0.0109(5) -0.0037(5)
C1 0.0137(8) 0.0179(9) 0.0154(8) -0.0011(7) 0.0072(7) -0.0007(7)
C2 0.0155(8) 0.0180(9) 0.0144(8) -0.0004(7) 0.0062(7) -0.0007(7)
C3 0.0162(9) 0.0143(9) 0.0177(9) 0.0020(7) 0.0043(7) -0.0003(7)
C4 0.0155(9) 0.0174(9) 0.0194(9) 0.0019(7) 0.0050(7) -0.0005(7)
C5 0.0174(9) 0.0150(9) 0.0145(9) 0.0015(7) 0.0044(7) -0.0023(7)
C6 0.0168(9) 0.0156(9) 0.0146(9) 0.0003(7) 0.0049(7) 0.0005(7)
N1 0.0267(9) 0.0222(9) 0.0169(8) 0.0032(6) 0.0066(7) -0.0027(7)
C7 0.0388(12) 0.0249(11) 0.0201(10) -0.0012(8) 0.0132(9) -0.0016(9)
C8 0.0512(15) 0.0215(11) 0.0292(11) 0.0030(9) 0.0213(11) 0.0010(10)
C9 0.0312(12) 0.0225(10) 0.0281(11) 0.0019(8) 0.0116(9) 0.0013(9)
C10 0.0288(12) 0.0333(13) 0.0507(15) 0.0064(11) 0.0116(11) -0.0021(10)
C11 0.0250(11) 0.0339(13) 0.0234(11) 0.0012(8) 0.0031(9) -0.0028(9)
C12 0.0415(14) 0.0388(14) 0.0274(12) 0.0036(10) 0.0006(10) -0.0145(11)
N2 0.0169(8) 0.0276(9) 0.0267(9) 0.0023(7) 0.0065(7) -0.0051(7)
C13 0.0292(12) 0.0354(13) 0.0311(12) -0.0028(10) 0.0139(10) -0.0071(10)
C14 0.0499(17) 0.072(2) 0.0306(13) 0.0087(13) 0.0059(12) -0.0217(15)
C15 0.0225(11) 0.0321(13) 0.0612(17) -0.0055(11) 0.0201(11) -0.0014(9)
C16 0.0298(12) 0.0232(12) 0.079(2) -0.0067(12) 0.0236(13) -0.0034(10)
C17 0.0327(13) 0.0565(17) 0.0328(13) 0.0171(12) -0.0036(10) -0.0184(12)
C181 0.0225(17) 0.042(2) 0.0267(18) 0.0040(15) 0.0072(14) -0.0043(15)
C182 0.024(4) 0.044(5) 0.060(5) 0.026(4) -0.005(3) -0.012(3)

loop_
_atom_type_symbol
_atom_type_description
_atom_type_scat_dispersion_real
_atom_type_scat_dispersion_imag
_atom_type_scat_source
C C 0.0033 0.0016 'International Tables Vol C Tables 4.2.6.8 and 6.1.1.4'
H H 0.0000 0.0000 'International Tables Vol C Tables 4.2.6.8 and 6.1.1.4'
N N 0.0061 0.0033 'International Tables Vol C Tables 4.2.6.8 and 6.1.1.4'
O O 0.0106 0.0060 'International Tables Vol C Tables 4.2.6.8 and 6.1.1.4'
Cu Cu 0.3201 1.2651 'International Tables Vol C Tables 4.2.6.8 and 6.1.1.4'

loop_
_geom_angle_atom_site_label_1
_geom_angle_atom_site_label_2
_geom_angle_atom_site_label_3
_geom_angle
_geom_angle_site_symmetry_1
_geom_angle_site_symmetry_3
O3 Cu1 O7 176.67(6) . .
O3 Cu1 O8 92.39(6) . 4_565
O7 Cu1 O8 90.87(6) . 4_565
O3 Cu1 O5 93.48(6) . .
O7 Cu1 O5 83.45(5) . .
O8 Cu1 O5 168.19(6) 4_565 .
O3 Cu1 O1 80.60(5) . .
O7 Cu1 O1 98.17(5) . .
O8 Cu1 O1 99.20(5) 4_565 .
O5 Cu1 O1 91.87(5) . .
O3 Cu1 O6 94.63(5) . 4_565
O7 Cu1 O6 86.71(6) . 4_565
O8 Cu1 O6 78.70(5) 4_565 4_565
O5 Cu1 O6 90.61(5) . 4_565
O1 Cu1 O6 174.75(5) . 4_565
O2 Cu2 O9 92.12(6) . .
O2 Cu2 O12 177.89(6) . 3_656
O9 Cu2 O12 89.81(5) . 3_656
O2 Cu2 O11 93.70(5) . .
O9 Cu2 O11 172.37(6) . .
O12 Cu2 O11 84.30(5) 3_656 .
O2 Cu2 O4 80.33(5) . .
O9 Cu2 O4 92.86(5) . .
O12 Cu2 O4 100.42(5) 3_656 .
O11 Cu2 O4 92.98(5) . .
O2 Cu2 O10 93.86(5) . 3_756
O9 Cu2 O10 77.94(5) . 3_756
O12 Cu2 O10 85.72(6) 3_656 3_756
O11 Cu2 O10 96.74(5) . 3_756
O4 Cu2 O10 169.00(5) . 3_756
C1 O1 Cu1 107.35(12) . .
C1 O2 Cu2 116.11(12) . .
C2 O3 Cu1 116.55(12) . .
C2 O4 Cu2 107.20(12) . .
C4 O5 Cu1 111.58(12) . .
C4 O6 Cu1 105.59(12) . 4_566
C3 O7 Cu1 112.38(12) . .
C3 O8 Cu1 116.18(12) . 4_566
C5 O9 Cu2 117.21(11) . .
C5 O10 Cu2 106.70(11) . 3_756
C6 O11 Cu2 110.53(12) . .
C6 O12 Cu2 110.66(12) . 3_656
O1 C1 O2 125.63(17) . .
O1 C1 C2 117.62(16) . .
O2 C1 C2 116.74(15) . .
O4 C2 O3 125.91(17) . .
O4 C2 C1 117.95(16) . .
O3 C2 C1 116.13(15) . .
O8 C3 O7 125.21(17) . .
O8 C3 C4 118.30(17) . .
O7 C3 C4 116.48(16) . .
O6 C4 O5 125.79(18) . .
O6 C4 C3 119.56(17) . .
O5 C4 C3 114.65(16) . .
O10 C5 O9 125.06(17) . .
O10 C5 C5 119.1(2) . 3_756
O9 C5 C5 115.9(2) . 3_756
O11 C6 O12 126.24(17) . .
O11 C6 C6 117.0(2) . 3_656
O12 C6 C6 116.8(2) . 3_656
C9 N1 C7 113.70(16) . .
C9 N1 C11 112.45(16) . .
C7 N1 C11 110.82(17) . .
N1 C7 C8 114.40(17) . .
N1 C9 C10 113.24(19) . .
N1 C11 C12 112.56(19) . .
C15 N2 C13 114.30(18) . .
C15 N2 C17 113.3(2) . .
C13 N2 C17 109.66(19) . .
N2 C13 C14 113.1(2) . .
N2 C15 C16 114.66(18) . .
C182 C17 N2 117.2(4) . .
C181 C17 N2 119.6(3) . .

loop_
_geom_bond_atom_site_label_1
_geom_bond_atom_site_label_2
_geom_bond_distance
_geom_bond_site_symmetry_2
Cu1 O3 1.9563(13) .
Cu1 O7 1.9753(13) .
Cu1 O8 1.9993(14) 4_565
Cu1 O5 2.0029(14) .
Cu1 O1 2.2229(13) .
Cu1 O6 2.3259(14) 4_565
Cu2 O2 1.9562(13) .
Cu2 O9 1.9871(13) .
Cu2 O12 1.9908(13) 3_656
Cu2 O11 1.9944(13) .
Cu2 O4 2.2554(13) .
Cu2 O10 2.3149(14) 3_756
O1 C1 1.240(2) .
O2 C1 1.260(2) .
O3 C2 1.263(2) .
O4 C2 1.235(2) .
O5 C4 1.273(2) .
O6 C4 1.228(2) .
O6 Cu1 2.3259(14) 4_566
O7 C3 1.256(2) .
O8 C3 1.249(2) .
O8 Cu1 1.9993(14) 4_566
O9 C5 1.277(2) .
O10 C5 1.232(2) .
O10 Cu2 2.3147(14) 3_756
O11 C6 1.253(2) .
O12 C6 1.254(2) .
O12 Cu2 1.9909(13) 3_656
C1 C2 1.565(3) .
C3 C4 1.555(3) .
C5 C5 1.561(3) 3_756
C6 C6 1.541(4) 3_656
N1 C9 1.502(3) .
N1 C7 1.504(3) .
N1 C11 1.506(3) .
C7 C8 1.515(3) .
C9 C10 1.509(3) .
C11 C12 1.506(3) .
N2 C15 1.494(3) .
N2 C13 1.495(3) .
N2 C17 1.502(3) .
C13 C14 1.510(3) .
C15 C16 1.513(3) .
C17 C182 1.338(7) .
C17 C181 1.432(4) .
